data_4313016
loop_
_publ_author_name
'Rita Song'
'Kwan Mook Kim'
'Youn Soo Sohn'

_publ_section_title
;
 New Heterometallic Coordination Polymers Self-Assembled from Copper(II)
 Nitrate and (Diamine)PtII(pyridinecarboxylates)2
;
_journal_name_full 'Inorganic Chemistry'
_journal_page_first 821
_journal_page_last 826
_journal_paper_doi 10.1021/ic0204777
_journal_volume 42
_journal_year 2003
_chemical_formula_sum 'C21 H39 Cu2.5 N10 O26 Pt1.5'
_chemical_formula_weight 1299.11
_chemical_name_systematic
;
?
;
_space_group_IT_number 15
_symmetry_cell_setting monoclinic
_symmetry_space_group_name_Hall '-C 2yc'
_symmetry_space_group_name_H-M 'C 1 2/c 1'
_atom_sites_solution_hydrogens geom
_atom_sites_solution_primary direct
_atom_sites_solution_secondary difmap
_audit_creation_method SHELXL-97
_cell_angle_alpha 90.00
_cell_angle_beta 107.80(2)
_cell_angle_gamma 90.00
_cell_formula_units_Z 8
_cell_length_a 24.042(8)
_cell_length_b 12.490(4)
_cell_length_c 31.150(7)
_cell_measurement_temperature 293(2)
_cell_volume 8906(5)
_computing_structure_refinement 'SHELXL-97 (Sheldrick, 1997)'
_computing_structure_solution 'SHELXS-97 (Sheldrick, 1990)'
_diffrn_ambient_temperature 293(2)
_diffrn_measured_fraction_theta_full 0.620
_diffrn_measured_fraction_theta_max 0.620
_diffrn_radiation_monochromator graphite
_diffrn_radiation_source 'fine-focus sealed tube'
_diffrn_radiation_type MoK\a
_diffrn_radiation_wavelength 0.71073
_diffrn_reflns_av_R_equivalents 0.0274
_diffrn_reflns_av_sigmaI/netI 0.0528
_diffrn_reflns_limit_h_max 26
_diffrn_reflns_limit_h_min 0
_diffrn_reflns_limit_k_max 13
_diffrn_reflns_limit_k_min 0
_diffrn_reflns_limit_l_max 32
_diffrn_reflns_limit_l_min -34
_diffrn_reflns_number 3949
_diffrn_reflns_theta_full 23.01
_diffrn_reflns_theta_max 23.01
_diffrn_reflns_theta_min 1.37
_exptl_absorpt_coefficient_mu 5.969
_exptl_crystal_density_diffrn 1.938
_exptl_crystal_density_method 'not measured'
_exptl_crystal_F_000 5060
_refine_diff_density_max 1.535
_refine_diff_density_min -0.686
_refine_diff_density_rms 0.176
_refine_ls_extinction_method none
_refine_ls_goodness_of_fit_ref 1.125
_refine_ls_hydrogen_treatment mixed
_refine_ls_matrix_type full
_refine_ls_number_parameters 588
_refine_ls_number_reflns 3851
_refine_ls_number_restraints 24
_refine_ls_restrained_S_all 1.125
_refine_ls_R_factor_all 0.0566
_refine_ls_R_factor_gt 0.0532
_refine_ls_shift/su_max 0.599
_refine_ls_shift/su_mean 0.025
_refine_ls_structure_factor_coef Fsqd
_refine_ls_weighting_details 'calc w=1/[\s^2^(Fo^2^)+(0.1000P)^2^+0.0000P] where P=(Fo^2^+2Fc^2^)/3'
_refine_ls_weighting_scheme calc
_refine_ls_wR_factor_gt 0.1409
_refine_ls_wR_factor_ref 0.1437
_reflns_number_gt 3677
_reflns_number_total 3851
_reflns_threshold_expression >2sigma(I)
_cod_data_source_file ic0204777_3.cif
_cod_data_source_block cu
_cod_original_cell_volume 8907(5)
_cod_original_formula_sum 'C21 H39 Cu2.50 N10 O26 Pt1.50'
_cod_database_code 4313016

loop_
_symmetry_equiv_pos_as_xyz
'x, y, z'
'-x, y, -z+1/2'
'x+1/2, y+1/2, z'
'-x+1/2, y+1/2, -z+1/2'
'-x, -y, -z'
'x, -y, z-1/2'
'-x+1/2, -y+1/2, -z'
'x+1/2, -y+1/2, z-1/2'

loop_
_atom_site_label
_atom_site_type_symbol
_atom_site_fract_x
_atom_site_fract_y
_atom_site_fract_z
_atom_site_U_iso_or_equiv
_atom_site_adp_type
_atom_site_occupancy
_atom_site_symmetry_multiplicity
_atom_site_calc_flag
_atom_site_refinement_flags
_atom_site_disorder_assembly
_atom_site_disorder_group
Pt1 Pt 0.28217(3) 0.49248(5) 0.39029(3) 0.0451(2) Uani 1 1 d . . .
Pt2 Pt 0.5000 0.73117(9) 0.7500 0.0679(4) Uani 1 2 d S . .
Cu1 Cu 0.5000 1.0000 0.5000 0.0341(6) Uani 1 2 d S . .
Cu2 Cu 0.53736(9) 0.80281(16) 0.45702(7) 0.0412(5) Uani 1 1 d . . .
Cu3 Cu 0.59980(9) 0.87048(17) 0.57071(7) 0.0454(6) Uani 1 1 d . . .
N1 N 0.2920(8) 0.5344(13) 0.3303(6) 0.070(5) Uani 1 1 d . . .
H1A H 0.2706 0.5928 0.3192 0.084 Uiso 1 1 calc R . .
H1B H 0.3297 0.5488 0.3334 0.084 Uiso 1 1 calc R . .
N2 N 0.2733(7) 0.3416(11) 0.3643(5) 0.057(4) Uani 1 1 d . . .
H2A H 0.2997 0.2980 0.3828 0.068 Uiso 1 1 calc R . .
H2B H 0.2374 0.3165 0.3619 0.068 Uiso 1 1 calc R . .
N3 N 0.2946(6) 0.6446(10) 0.4143(5) 0.045(4) Uani 1 1 d . . .
N4 N 0.2757(6) 0.4429(11) 0.4501(5) 0.040(3) Uani 1 1 d . . .
N5 N 0.5292(11) 0.6124(14) 0.7953(6) 0.104(8) Uani 1 1 d . . .
H5A H 0.5672 0.6222 0.8105 0.125 Uiso 1 1 calc R . .
H5B H 0.5087 0.6110 0.8151 0.125 Uiso 1 1 calc R . .
N6 N 0.4692(8) 0.8457(12) 0.7016(5) 0.065(5) Uani 1 1 d . . .
O1 O 0.4227(5) 0.9352(8) 0.4674(4) 0.042(3) Uani 1 1 d . . .
O2 O 0.4514(5) 0.7882(8) 0.4381(4) 0.044(3) Uani 1 1 d . . .
O3 O 0.1201(5) 0.3355(9) 0.4669(4) 0.046(3) Uani 1 1 d . . .
O4 O 0.1600(5) 0.3493(10) 0.5421(5) 0.054(3) Uani 1 1 d . . .
O5 O 0.4776(5) 1.0024(8) 0.5672(4) 0.043(3) Uani 1 1 d . . .
O6 O 0.5480(5) 0.8944(10) 0.6063(4) 0.055(3) Uani 1 1 d . . .
O7 O 0.5345(4) 0.8580(8) 0.5152(3) 0.034(2) Uani 1 1 d . . .
O8 O 0.5383(5) 0.6287(10) 0.4898(5) 0.069(4) Uani 1 1 d . . .
O9 O 0.5355(6) 0.7412(11) 0.3984(5) 0.071(4) Uani 1 1 d . . .
O10 O 0.6634(5) 0.8935(12) 0.6262(4) 0.071(4) Uani 1 1 d . . .
O11 O 0.5993(5) 0.6873(10) 0.5821(5) 0.065(4) Uani 1 1 d . . .
C1 C 0.2713(15) 0.440(2) 0.2992(8) 0.112(10) Uani 1 1 d . . .
H1C H 0.2296 0.4468 0.2848 0.134 Uiso 1 1 calc R . .
H1D H 0.2900 0.4429 0.2756 0.134 Uiso 1 1 calc R . .
C2 C 0.2821(13) 0.343(2) 0.3193(8) 0.093(8) Uani 1 1 d . . .
H2C H 0.3221 0.3221 0.3224 0.112 Uiso 1 1 calc R . .
H2D H 0.2565 0.2901 0.3002 0.112 Uiso 1 1 calc R . .
C3 C 0.3441(7) 0.6957(13) 0.4208(6) 0.041(4) Uani 1 1 d . . .
H3 H 0.3742 0.6616 0.4131 0.050 Uiso 1 1 calc R . .
C4 C 0.3538(6) 0.7979(12) 0.4385(6) 0.039(4) Uani 1 1 d . . .
C5 C 0.3101(8) 0.8515(16) 0.4478(7) 0.068(6) Uani 1 1 d . . .
H5 H 0.3158 0.9199 0.4603 0.082 Uiso 1 1 calc R . .
C6 C 0.2569(8) 0.8011(15) 0.4382(8) 0.076(7) Uani 1 1 d . . .
H6 H 0.2252 0.8380 0.4421 0.092 Uiso 1 1 calc R . .
C7 C 0.2497(8) 0.6988(15) 0.4230(8) 0.066(6) Uani 1 1 d . . .
H7 H 0.2138 0.6650 0.4185 0.080 Uiso 1 1 calc R . .
C8 C 0.4142(7) 0.8451(13) 0.4484(6) 0.043(4) Uani 1 1 d . . .
C9 C 0.2253(7) 0.4059(12) 0.4554(6) 0.038(4) Uani 1 1 d . . .
H9 H 0.1931 0.3965 0.4300 0.046 Uiso 1 1 calc R . .
C10 C 0.2198(7) 0.3813(11) 0.4979(6) 0.039(4) Uani 1 1 d . . .
C11 C 0.2686(8) 0.3897(14) 0.5350(7) 0.053(5) Uani 1 1 d . . .
H11 H 0.2674 0.3711 0.5636 0.064 Uiso 1 1 calc R . .
C12 C 0.3192(8) 0.4265(15) 0.5284(7) 0.057(5) Uani 1 1 d . . .
H12 H 0.3529 0.4341 0.5527 0.069 Uiso 1 1 calc R . .
C13 C 0.3199(8) 0.4522(15) 0.4854(7) 0.051(5) Uani 1 1 d . . .
H13 H 0.3546 0.4778 0.4819 0.062 Uiso 1 1 calc R . .
C14 C 0.1606(8) 0.3529(12) 0.5011(7) 0.042(4) Uani 1 1 d . . .
C15 C 0.521(2) 0.5086(18) 0.7689(8) 0.155(17) Uani 1 1 d . . .
H15A H 0.5571 0.4916 0.7629 0.187 Uiso 1 1 calc R . .
H15B H 0.5135 0.4519 0.7877 0.187 Uiso 1 1 calc R . .
C16 C 0.4935(9) 0.8579(14) 0.6685(6) 0.053(5) Uani 1 1 d . . .
H16 H 0.5243 0.8138 0.6676 0.064 Uiso 1 1 calc R . .
C17 C 0.4737(8) 0.9338(15) 0.6363(6) 0.048(5) Uani 1 1 d . . .
C18 C 0.4253(10) 0.9958(18) 0.6364(7) 0.077(7) Uani 1 1 d . . .
H18 H 0.4096 1.0453 0.6136 0.092 Uiso 1 1 calc R . .
C19 C 0.4024(13) 0.983(2) 0.6697(9) 0.097(9) Uani 1 1 d . . .
H19 H 0.3716 1.0259 0.6711 0.117 Uiso 1 1 calc R . .
C20 C 0.4236(12) 0.905(2) 0.7020(9) 0.098(9) Uani 1 1 d . . .
H20 H 0.4058 0.8950 0.7244 0.117 Uiso 1 1 calc R . .
C21 C 0.5016(8) 0.9471(13) 0.5997(6) 0.040(4) Uani 1 1 d . . .
N7 N 0.291(2) -0.271(3) 0.6988(16) 0.21(2) Uani 1 1 d . . .
N8 N 0.4271(9) 0.6696(17) 0.5399(7) 0.085(6) Uani 1 1 d . . .
N9 N 0.0419(13) 0.9986(19) 0.1336(10) 0.112(9) Uani 1 1 d . . .
N10 N 0.3616(12) 0.720(2) 0.1522(10) 0.043(7) Uani 0.50 1 d PU . .
N11 N 0.097(3) 1.344(4) 0.2092(13) 0.120(18) Uani 0.50 1 d P . .
O12 O 0.2895(16) -0.186(3) 0.7206(14) 0.243(19) Uani 1 1 d . . .
O13 O 0.3321(17) -0.324(3) 0.7178(14) 0.242(18) Uani 1 1 d . . .
O14 O 0.250(3) -0.282(6) 0.6633(19) 0.52(5) Uani 1 1 d . . .
O15 O 0.4536(7) 0.7523(12) 0.5452(6) 0.092(5) Uani 1 1 d . . .
O16 O 0.4439(7) 0.5968(13) 0.5184(7) 0.107(6) Uani 1 1 d . . .
O17 O 0.3862(9) 0.6579(16) 0.5536(9) 0.147(9) Uani 1 1 d . . .
O18 O 0.0547(12) 0.9124(19) 0.1481(8) 0.161(10) Uani 1 1 d . . .
O19 O -0.0002(16) 1.039(2) 0.1327(12) 0.230(18) Uani 1 1 d . . .
O20 O 0.0691(13) 1.053(3) 0.1189(13) 0.229(17) Uani 1 1 d . . .
O21 O 0.3552(10) 0.7737(17) 0.1275(7) 0.044(6) Uani 0.50 1 d PU . .
O22 O 0.3304(13) 0.701(3) 0.1757(11) 0.086(9) Uani 0.50 1 d PU . .
O23 O 0.385(2) 0.646(4) 0.1472(15) 0.143(15) Uani 0.50 1 d PU . .
O24 O 0.106(2) 1.427(3) 0.2269(13) 0.135(18) Uani 0.50 1 d P . .
O25 O 0.116(2) 1.322(4) 0.1739(17) 0.18(2) Uani 0.50 1 d P . .
O26 O 0.052(3) 1.276(5) 0.2216(18) 0.23(3) Uani 0.50 1 d P . .
OW1 O 0.2668(9) 0.515(2) 0.1406(8) 0.155(9) Uani 1 1 d . . .
OW2 O 0.3578(10) 0.104(2) 0.0473(9) 0.174(10) Uani 1 1 d . . .
OW3 O 0.1471(12) 0.392(3) 0.7058(8) 0.189(12) Uani 1 1 d . . .

loop_
_atom_site_aniso_label
_atom_site_aniso_U_11
_atom_site_aniso_U_22
_atom_site_aniso_U_33
_atom_site_aniso_U_23
_atom_site_aniso_U_13
_atom_site_aniso_U_12
Pt1 0.0379(4) 0.0408(4) 0.0623(5) -0.0094(4) 0.0237(3) -0.0089(3)
Pt2 0.1266(12) 0.0456(7) 0.0489(7) 0.000 0.0528(8) 0.000
Cu1 0.0369(14) 0.0275(13) 0.0406(16) 0.0007(12) 0.0158(12) -0.0011(13)
Cu2 0.0340(11) 0.0415(11) 0.0536(14) -0.0096(10) 0.0215(10) -0.0073(9)
Cu3 0.0398(12) 0.0524(13) 0.0472(14) 0.0051(11) 0.0180(11) 0.0036(10)
N1 0.089(13) 0.070(11) 0.073(12) 0.003(10) 0.055(11) -0.004(10)
N2 0.062(11) 0.049(9) 0.061(11) -0.014(8) 0.023(9) -0.009(8)
N3 0.031(8) 0.036(8) 0.074(11) -0.021(7) 0.026(8) -0.012(7)
N4 0.028(8) 0.043(8) 0.050(10) -0.014(7) 0.011(7) 0.000(6)
N5 0.20(2) 0.070(13) 0.054(12) -0.003(10) 0.054(14) -0.012(14)
N6 0.096(14) 0.053(10) 0.060(11) 0.002(8) 0.045(11) 0.013(9)
O1 0.038(7) 0.032(6) 0.054(8) -0.003(6) 0.013(6) -0.005(5)
O2 0.036(7) 0.035(6) 0.060(8) -0.012(6) 0.013(6) -0.006(5)
O3 0.024(6) 0.053(7) 0.064(9) -0.012(6) 0.019(6) -0.010(5)
O4 0.029(7) 0.070(9) 0.065(9) -0.003(7) 0.014(7) 0.005(6)
O5 0.049(7) 0.041(6) 0.049(7) 0.003(6) 0.026(6) 0.011(6)
O6 0.060(8) 0.066(8) 0.048(8) 0.019(6) 0.029(7) 0.023(7)
O7 0.032(6) 0.035(6) 0.033(6) -0.004(5) 0.009(5) -0.005(5)
O8 0.047(8) 0.047(8) 0.117(12) 0.005(8) 0.033(8) 0.000(6)
O9 0.072(9) 0.078(10) 0.068(9) -0.031(8) 0.030(8) -0.013(8)
O10 0.043(8) 0.098(11) 0.063(9) 0.003(8) 0.001(7) -0.008(7)
O11 0.054(8) 0.050(8) 0.090(11) 0.017(7) 0.018(8) 0.013(6)
C1 0.17(3) 0.12(2) 0.051(16) -0.004(16) 0.044(18) -0.01(2)
C2 0.13(2) 0.079(17) 0.072(18) -0.007(14) 0.036(17) 0.024(16)
C3 0.027(9) 0.045(10) 0.057(12) 0.003(9) 0.020(9) 0.001(8)
C4 0.028(9) 0.036(9) 0.063(12) 0.000(8) 0.031(9) 0.006(7)
C5 0.052(13) 0.058(13) 0.105(18) -0.022(12) 0.039(13) -0.021(10)
C6 0.038(11) 0.053(12) 0.14(2) -0.031(13) 0.035(13) 0.013(10)
C7 0.037(11) 0.054(12) 0.118(19) 0.001(12) 0.038(12) -0.017(9)
C8 0.038(10) 0.034(10) 0.062(13) -0.005(9) 0.023(10) -0.006(8)
C9 0.022(9) 0.040(9) 0.049(11) -0.017(8) 0.007(8) -0.004(7)
C10 0.052(11) 0.018(8) 0.055(12) -0.008(7) 0.028(10) -0.006(7)
C11 0.046(12) 0.052(11) 0.065(13) -0.004(10) 0.022(11) -0.001(9)
C12 0.035(11) 0.063(13) 0.066(15) -0.001(11) 0.002(10) -0.005(9)
C13 0.030(10) 0.060(12) 0.068(15) 0.007(10) 0.020(11) -0.004(9)
C14 0.037(11) 0.026(9) 0.072(14) 0.005(9) 0.030(11) -0.005(7)
C15 0.33(6) 0.045(14) 0.070(19) 0.006(12) 0.02(3) 0.01(2)
C16 0.082(14) 0.041(10) 0.040(11) -0.006(9) 0.026(11) -0.005(10)
C17 0.049(11) 0.062(12) 0.043(11) -0.007(9) 0.029(9) 0.003(10)
C18 0.090(16) 0.093(17) 0.055(13) 0.031(12) 0.033(12) 0.030(14)
C19 0.13(2) 0.087(18) 0.12(2) 0.025(16) 0.10(2) 0.031(16)
C20 0.12(2) 0.11(2) 0.10(2) 0.009(17) 0.085(19) 0.016(17)
C21 0.057(12) 0.036(9) 0.026(10) 0.002(8) 0.012(9) 0.000(9)
N7 0.28(5) 0.11(3) 0.22(5) 0.07(3) 0.05(4) 0.11(3)
N8 0.069(13) 0.080(15) 0.123(18) -0.010(13) 0.056(13) 0.001(12)
N9 0.15(2) 0.068(14) 0.17(2) 0.036(15) 0.12(2) 0.045(15)
N10 0.043(10) 0.050(11) 0.044(11) 0.006(9) 0.028(9) 0.018(8)
N11 0.19(5) 0.12(4) 0.03(2) -0.01(3) 0.00(3) -0.04(4)
O12 0.25(4) 0.14(3) 0.35(5) 0.11(3) 0.11(4) 0.10(3)
O13 0.23(4) 0.22(4) 0.31(5) 0.12(4) 0.13(3) 0.05(3)
O14 0.42(8) 0.73(13) 0.28(6) -0.24(7) -0.07(5) -0.03(7)
O15 0.102(13) 0.068(10) 0.128(15) -0.005(9) 0.068(11) -0.039(9)
O16 0.095(13) 0.066(10) 0.18(2) -0.014(12) 0.078(14) -0.013(9)
O17 0.117(16) 0.122(16) 0.25(3) -0.005(16) 0.135(18) -0.036(13)
O18 0.23(3) 0.124(18) 0.17(2) 0.064(16) 0.13(2) 0.102(18)
O19 0.28(4) 0.18(3) 0.31(4) 0.14(3) 0.20(4) 0.13(3)
O20 0.17(3) 0.23(3) 0.33(4) 0.16(3) 0.15(3) 0.01(2)
O21 0.052(10) 0.041(9) 0.035(9) 0.027(8) 0.010(8) 0.006(8)
O22 0.078(12) 0.099(13) 0.095(13) 0.019(9) 0.046(10) 0.014(9)
O23 0.145(18) 0.150(18) 0.142(18) 0.007(10) 0.056(11) -0.003(10)
O24 0.22(5) 0.12(3) 0.09(3) -0.06(3) 0.09(3) -0.09(3)
O25 0.21(5) 0.23(5) 0.15(4) -0.13(4) 0.12(4) -0.06(4)
O26 0.30(8) 0.20(6) 0.13(5) 0.02(4) -0.03(5) -0.12(6)
OW1 0.110(16) 0.19(2) 0.138(19) 0.030(16) 0.004(14) 0.074(15)
OW2 0.134(19) 0.19(3) 0.24(3) 0.00(2) 0.11(2) 0.013(16)
OW3 0.20(3) 0.25(3) 0.13(2) 0.00(2) 0.080(19) 0.08(2)

loop_
_atom_type_symbol
_atom_type_description
_atom_type_scat_dispersion_real
_atom_type_scat_dispersion_imag
_atom_type_scat_source
Pt Pt -1.7033 8.3905 'International Tables Vol C Tables 4.2.6.8 and 6.1.1.4'
Cu Cu 0.3201 1.2651 'International Tables Vol C Tables 4.2.6.8 and 6.1.1.4'
N N 0.0061 0.0033 'International Tables Vol C Tables 4.2.6.8 and 6.1.1.4'
O O 0.0106 0.0060 'International Tables Vol C Tables 4.2.6.8 and 6.1.1.4'
C C 0.0033 0.0016 'International Tables Vol C Tables 4.2.6.8 and 6.1.1.4'
H H 0.0000 0.0000 'International Tables Vol C Tables 4.2.6.8 and 6.1.1.4'

loop_
_geom_angle_atom_site_label_1
_geom_angle_atom_site_label_2
_geom_angle_atom_site_label_3
_geom_angle
_geom_angle_site_symmetry_1
_geom_angle_site_symmetry_3
_geom_angle_publ_flag
N4 Pt1 N1 176.4(6) . . ?
N4 Pt1 N3 89.5(5) . . ?
N1 Pt1 N3 93.0(6) . . ?
N4 Pt1 N2 93.2(6) . . ?
N1 Pt1 N2 84.2(6) . . ?
N3 Pt1 N2 176.6(6) . . ?
N5 Pt2 N5 85.4(11) 2_656 . ?
N5 Pt2 N6 177.1(7) 2_656 2_656 ?
N5 Pt2 N6 91.7(7) . 2_656 ?
N5 Pt2 N6 91.7(7) 2_656 . ?
N5 Pt2 N6 177.1(7) . . ?
N6 Pt2 N6 91.3(9) 2_656 . ?
O7 Cu1 O7 180.000(3) . 5_676 ?
O7 Cu1 O1 89.1(4) . 5_676 ?
O7 Cu1 O1 90.9(4) 5_676 5_676 ?
O7 Cu1 O1 90.9(4) . . ?
O7 Cu1 O1 89.1(4) 5_676 . ?
O1 Cu1 O1 180.0(4) 5_676 . ?
O7 Cu1 O5 89.5(4) . . ?
O7 Cu1 O5 90.5(4) 5_676 . ?
O1 Cu1 O5 88.4(4) 5_676 . ?
O1 Cu1 O5 91.6(4) . . ?
O7 Cu1 O5 90.5(4) . 5_676 ?
O7 Cu1 O5 89.5(4) 5_676 5_676 ?
O1 Cu1 O5 91.6(4) 5_676 5_676 ?
O1 Cu1 O5 88.4(4) . 5_676 ?
O5 Cu1 O5 180.000(2) . 5_676 ?
O3 Cu2 O7 95.9(5) 3 . ?
O3 Cu2 O9 87.8(5) 3 . ?
O7 Cu2 O9 176.0(5) . . ?
O3 Cu2 O2 169.8(5) 3 . ?
O7 Cu2 O2 88.8(4) . . ?
O9 Cu2 O2 87.8(5) . . ?
O3 Cu2 O8 104.1(5) 3 . ?
O7 Cu2 O8 85.7(5) . . ?
O9 Cu2 O8 92.0(5) . . ?
O2 Cu2 O8 85.2(4) . . ?
O6 Cu3 O4 172.5(6) . 3 ?
O6 Cu3 O10 86.3(6) . . ?
O4 Cu3 O10 86.2(6) 3 . ?
O6 Cu3 O7 92.1(5) . . ?
O4 Cu3 O7 95.4(5) 3 . ?
O10 Cu3 O7 175.9(5) . . ?
O6 Cu3 O11 91.7(5) . . ?
O4 Cu3 O11 88.6(5) 3 . ?
O10 Cu3 O11 92.8(6) . . ?
O7 Cu3 O11 90.9(4) . . ?
C1 N1 Pt1 106.4(13) . . ?
C2 N2 Pt1 110.0(13) . . ?
C3 N3 C7 117.6(14) . . ?
C3 N3 Pt1 122.5(11) . . ?
C7 N3 Pt1 119.9(11) . . ?
C13 N4 C9 117.7(15) . . ?
C13 N4 Pt1 119.3(12) . . ?
C9 N4 Pt1 122.9(12) . . ?
C15 N5 Pt2 106.9(13) . . ?
C20 N6 C16 119.9(19) . . ?
C20 N6 Pt2 119.9(15) . . ?
C16 N6 Pt2 120.1(13) . . ?
C8 O1 Cu1 126.4(10) . . ?
C8 O2 Cu2 129.2(10) . . ?
C14 O3 Cu2 132.3(11) . 3_445 ?
C14 O4 Cu3 133.7(11) . 3_445 ?
C21 O5 Cu1 124.2(10) . . ?
C21 O6 Cu3 133.1(11) . . ?
Cu3 O7 Cu1 108.0(5) . . ?
Cu3 O7 Cu2 126.9(5) . . ?
Cu1 O7 Cu2 103.1(5) . . ?
C2 C1 N1 115(2) . . ?
C1 C2 N2 113(2) . . ?
N3 C3 C4 123.1(14) . . ?
C5 C4 C3 119.8(15) . . ?
C5 C4 C8 121.7(15) . . ?
C3 C4 C8 118.4(13) . . ?
C4 C5 C6 117.3(17) . . ?
C7 C6 C5 121.3(17) . . ?
C6 C7 N3 120.6(16) . . ?
O2 C8 O1 126.9(15) . . ?
O2 C8 C4 116.2(14) . . ?
O1 C8 C4 116.8(14) . . ?
N4 C9 C10 122.4(15) . . ?
C11 C10 C9 118.2(15) . . ?
C11 C10 C14 123.1(17) . . ?
C9 C10 C14 118.7(16) . . ?
C12 C11 C10 117.9(18) . . ?
C11 C12 C13 119.7(18) . . ?
N4 C13 C12 124.0(16) . . ?
O3 C14 O4 127.8(15) . . ?
O3 C14 C10 120.2(17) . . ?
O4 C14 C10 112.0(17) . . ?
C15 C15 N5 116(2) 2_656 . ?
N6 C16 C17 120.8(18) . . ?
C16 C17 C18 119.4(17) . . ?
C16 C17 C21 120.1(16) . . ?
C18 C17 C21 120.4(17) . . ?
C19 C18 C17 118(2) . . ?
C18 C19 C20 121(2) . . ?
N6 C20 C19 120(2) . . ?
O5 C21 O6 127.4(15) . . ?
O5 C21 C17 119.1(16) . . ?
O6 C21 C17 113.5(15) . . ?
O13 N7 O12 111(5) . . ?
O13 N7 O14 134(6) . . ?
O12 N7 O14 115(5) . . ?
O17 N8 O15 121(2) . . ?
O17 N8 O16 122(2) . . ?
O15 N8 O16 116.8(19) . . ?
O19 N9 O20 110(3) . . ?
O19 N9 O18 123(3) . . ?
O20 N9 O18 126(3) . . ?
O21 N10 O23 114(4) . . ?
O21 N10 O22 128(3) . . ?
O23 N10 O22 111(4) . . ?
O24 N11 O25 121(5) . . ?
O24 N11 O26 114(5) . . ?
O25 N11 O26 123(5) . . ?
N10 O21 O23 35(2) . . ?
N10 O23 O21 31(2) . . ?

loop_
_geom_bond_atom_site_label_1
_geom_bond_atom_site_label_2
_geom_bond_distance
_geom_bond_site_symmetry_2
_geom_bond_publ_flag
Pt1 N4 2.014(14) . ?
Pt1 N1 2.024(15) . ?
Pt1 N3 2.030(12) . ?
Pt1 N2 2.036(14) . ?
Pt2 N5 2.020(18) 2_656 ?
Pt2 N5 2.020(18) . ?
Pt2 N6 2.045(16) 2_656 ?
Pt2 N6 2.045(16) . ?
Cu1 O7 1.954(10) . ?
Cu1 O7 1.954(10) 5_676 ?
Cu1 O1 1.996(11) 5_676 ?
Cu1 O1 1.996(10) . ?
Cu1 O5 2.315(11) . ?
Cu1 O5 2.315(11) 5_676 ?
Cu2 O3 1.961(11) 3 ?
Cu2 O7 1.961(10) . ?
Cu2 O9 1.968(12) . ?
Cu2 O2 1.976(10) . ?
Cu2 O8 2.399(13) . ?
Cu3 O6 1.927(11) . ?
Cu3 O4 1.935(12) 3 ?
Cu3 O10 1.947(13) . ?
Cu3 O7 1.954(10) . ?
Cu3 O11 2.315(12) . ?
N1 C1 1.51(3) . ?
N2 C2 1.48(3) . ?
N3 C3 1.312(19) . ?
N3 C7 1.37(2) . ?
N4 C13 1.28(2) . ?
N4 C9 1.353(19) . ?
N5 C15 1.51(3) . ?
N6 C20 1.33(3) . ?
N6 C16 1.34(2) . ?
O1 C8 1.260(19) . ?
O2 C8 1.258(18) . ?
O3 C14 1.22(2) . ?
O3 Cu2 1.961(11) 3_445 ?
O4 C14 1.28(2) . ?
O4 Cu3 1.935(12) 3_445 ?
O5 C21 1.216(18) . ?
O6 C21 1.26(2) . ?
C1 C2 1.36(3) . ?
C3 C4 1.38(2) . ?
C4 C5 1.35(2) . ?
C4 C8 1.51(2) . ?
C5 C6 1.37(3) . ?
C6 C7 1.36(3) . ?
C9 C10 1.40(2) . ?
C10 C11 1.38(2) . ?
C10 C14 1.50(2) . ?
C11 C12 1.37(2) . ?
C12 C13 1.38(2) . ?
C15 C15 1.29(6) 2_656 ?
C16 C17 1.36(2) . ?
C17 C18 1.40(3) . ?
C17 C21 1.50(2) . ?
C18 C19 1.32(3) . ?
C19 C20 1.37(3) . ?
N7 O13 1.19(4) . ?
N7 O12 1.26(5) . ?
N7 O14 1.25(6) . ?
N8 O17 1.20(2) . ?
N8 O15 1.20(2) . ?
N8 O16 1.26(2) . ?
N9 O19 1.12(3) . ?
N9 O20 1.14(3) . ?
N9 O18 1.17(3) . ?
N10 O21 1.00(3) . ?
N10 O23 1.12(5) . ?
N10 O22 1.22(3) . ?
N11 O24 1.16(5) . ?
N11 O25 1.34(6) . ?
N11 O26 1.51(7) . ?
O21 O23 1.78(5) . ?
